data_2002456
loop_
_publ_author_name
'Mevs, H'
'Mueller-Buschbaum, Hk'

_publ_section_title
;
Neue Verbindungen mit Ba6 Ln2 (M3+)4 O15-Typ: Ba6 Nd2 Fe4 O15, Ba5 Sr
La2 Fe4 O15 und Ba5 Sr Nd2 Fe4 O15
;
_journal_name_full 'Journal of the Less-Common Metals'
_journal_page_first 147
_journal_page_last 152
_journal_paper_doi 10.1016/0022-5088(90)90441-L
_journal_volume 158
_journal_year 1990
_chemical_formula_structural 'Ba6 Nd2 Fe4 O15'
_chemical_formula_sum 'Ba6 Fe4 Nd2 O15'
_chemical_name_systematic 'Hexabarium dineodymium tetrairon(III) oxide'
_space_group_IT_number 186
_symmetry_cell_setting hexagonal
_symmetry_Int_Tables_number 186
_symmetry_space_group_name_Hall 'P 6c -2c'
_symmetry_space_group_name_H-M 'P 63 m c'
_cell_angle_alpha 90
_cell_angle_beta 90
_cell_angle_gamma 120
_cell_formula_units_Z 2
_cell_length_a 11.815(5)
_cell_length_b 11.815(5)
_cell_length_c 7.078(2)
_cell_volume 855.7
_refine_ls_R_factor_all 0.042
_cod_database_code 2002456

loop_
_symmetry_equiv_pos_as_xyz
x,y,z
-y,x-y,z
y-x,-x,z
-y,-x,z
y-x,y,z
x,x-y,z
-x,-y,1/2+z
y,y-x,1/2+z
x-y,x,1/2+z
y,x,1/2+z
x-y,-y,1/2+z
-x,y-x,1/2+z

loop_
_atom_site_label
_atom_site_type_symbol
_atom_site_symmetry_multiplicity
_atom_site_Wyckoff_symbol
_atom_site_fract_x
_atom_site_fract_y
_atom_site_fract_z
_atom_site_occupancy
_atom_site_attached_hydrogens
_atom_site_calc_flag
Ba1 Ba2+ 2 a 0. 0. 0. 1. 0 d
Ba2 Ba2+ 2 b 0.3333 0.6667 0.4850(17) 1. 0 d
Ba3 Ba2+ 6 c 0.3465(4) 0.1732(2) 0.6671(15) 1. 0 d
Ba4 Ba2+ 6 c 0.9572(3) 0.4786(2) 0.3302(13) 0.33 0 d
Nd1 Nd3+ 6 c 0.9572(3) 0.4786(2) 0.3302(13) 0.67 0 d
Fe1 Fe3+ 6 c 0.1774(5) 0.8226(5) 0.6572(24) 1. 0 d
Fe2 Fe3+ 2 b 0.6667 0.3333 0.5198(35) 1. 0 d
O1 O2- 6 c 0.415(3) 0.585(3) 0.169(11) 1. 0 d
O2 O2- 6 c 0.755(3) 0.245(3) 0.335(11) 1. 0 d
O3 O2- 12 d 0.665(5) 0.058(5) 0.039(5) 1. 0 d
O4 O2- 6 c 0.812(8) 0.906(4) 0.782(10) 1. 0 d

loop_
_atom_type_symbol
_atom_type_oxidation_number
Ba2+ 2.000
Nd3+ 3.000
Fe3+ 3.000
O2- -2.000
